data_1505755
loop_
_publ_author_name
'Nockemann, Peter'
'Thijs, Ben'
'Pittois, Stijn'
'Thoen, Jan'
'Glorieux, Christ'
'Van Hecke, Kristof'
'Van Meervelt, Luc'
'Kirchner, Barbara'
'Binnemans, Koen'

_publ_section_title
;
 Task-specific ionic liquid for solubilizing metal oxides.
;
_journal_issue 42
_journal_name_full 'The journal of physical chemistry. B'
_journal_page_first 20978
_journal_page_last 20992
_journal_paper_doi 10.1021/jp0642995
_journal_volume 110
_journal_year 2006
_chemical_formula_moiety 'C5 H12 N O2, C2 F6 N O4 S2'
_chemical_formula_sum 'C7 H12 F6 N2 O6 S2'
_chemical_formula_weight 398.33
_chemical_name_systematic
; 
 ? 
;
_space_group_IT_number 61
_symmetry_cell_setting orthorhombic
_symmetry_space_group_name_Hall '-P 2ac 2ab'
_symmetry_space_group_name_H-M 'P b c a'
_atom_sites_solution_hydrogens geom
_atom_sites_solution_primary direct
_atom_sites_solution_secondary difmap
_audit_creation_method SHELXL-97
_cell_angle_alpha 90.00
_cell_angle_beta 90.00
_cell_angle_gamma 90.00
_cell_formula_units_Z 16
_cell_length_a 23.4721(8)
_cell_length_b 10.2027(4)
_cell_length_c 25.5957(8)
_cell_measurement_temperature 100(2)
_cell_volume 6129.6(4)
_computing_cell_refinement 'Bruker SAINT'
_computing_data_collection 'Bruker SMART'
_computing_data_reduction 'Bruker SAINT'
_computing_publication_material Platon
_computing_structure_refinement 'SHELXL-97 (Sheldrick, 1997)'
_computing_structure_solution 'SHELXS-97 (Sheldrick, 1990)'
_diffrn_ambient_temperature 100(2)
_diffrn_measured_fraction_theta_full 0.935
_diffrn_measured_fraction_theta_max 0.935
_diffrn_measurement_device_type 'Bruker SMART 6000'
_diffrn_measurement_method 'omega and phi scans'
_diffrn_radiation_monochromator 'crossed Goebel mirrors'
_diffrn_radiation_source 'fine-focus sealed tube'
_diffrn_radiation_type CuK\a
_diffrn_radiation_wavelength 1.54178
_diffrn_reflns_av_R_equivalents 0.0000
_diffrn_reflns_av_sigmaI/netI 0.0449
_diffrn_reflns_limit_h_max 26
_diffrn_reflns_limit_h_min 0
_diffrn_reflns_limit_k_max 11
_diffrn_reflns_limit_k_min 0
_diffrn_reflns_limit_l_max 30
_diffrn_reflns_limit_l_min 0
_diffrn_reflns_number 4884
_diffrn_reflns_theta_full 65.08
_diffrn_reflns_theta_max 65.08
_diffrn_reflns_theta_min 3.45
_exptl_absorpt_coefficient_mu 4.107
_exptl_absorpt_correction_T_max 0.290
_exptl_absorpt_correction_T_min 0.233
_exptl_absorpt_correction_type refdelf
_exptl_absorpt_process_details 'WinGX - Version 1.70.01'
_exptl_crystal_colour white
_exptl_crystal_density_diffrn 1.727
_exptl_crystal_density_method 'not measured'
_exptl_crystal_description block
_exptl_crystal_F_000 3232
_exptl_crystal_size_max 0.45
_exptl_crystal_size_mid 0.31
_exptl_crystal_size_min 0.30
_refine_diff_density_max 0.483
_refine_diff_density_min -0.315
_refine_diff_density_rms 0.075
_refine_ls_extinction_method none
_refine_ls_goodness_of_fit_ref 1.107
_refine_ls_hydrogen_treatment mixed
_refine_ls_matrix_type full
_refine_ls_number_parameters 423
_refine_ls_number_reflns 4884
_refine_ls_number_restraints 0
_refine_ls_restrained_S_all 1.107
_refine_ls_R_factor_all 0.0474
_refine_ls_R_factor_gt 0.0400
_refine_ls_shift/su_max 0.000
_refine_ls_shift/su_mean 0.000
_refine_ls_structure_factor_coef Fsqd
_refine_ls_weighting_details 'calc w=1/[\s^2^(Fo^2^)+(0.0415P)^2^+3.9558P] where P=(Fo^2^+2Fc^2^)/3'
_refine_ls_weighting_scheme calc
_refine_ls_wR_factor_gt 0.0966
_refine_ls_wR_factor_ref 0.1007
_reflns_number_gt 4193
_reflns_number_total 4884
_reflns_threshold_expression >2sigma(I)
_cod_data_source_file jp0642995si20060708_062547.cif
_cod_data_source_block wg102
_cod_database_code 1505755

loop_
_symmetry_equiv_pos_as_xyz
'x, y, z'
'-x+1/2, -y, z+1/2'
'-x, y+1/2, -z+1/2'
'x+1/2, -y+1/2, -z'
'-x, -y, -z'
'x-1/2, y, -z-1/2'
'x, -y-1/2, z-1/2'
'-x-1/2, y-1/2, z'

loop_
_atom_site_label
_atom_site_type_symbol
_atom_site_fract_x
_atom_site_fract_y
_atom_site_fract_z
_atom_site_U_iso_or_equiv
_atom_site_adp_type
_atom_site_occupancy
_atom_site_symmetry_multiplicity
_atom_site_calc_flag
_atom_site_refinement_flags
C1 C 0.03350(14) 0.5867(3) 0.10694(12) 0.0336(7) Uani 1 1 d .
C2 C 0.21623(13) 0.7940(3) 0.17597(12) 0.0298(7) Uani 1 1 d .
C3 C 0.18636(15) 0.5219(3) 0.30860(10) 0.0318(7) Uani 1 1 d .
C4 C 0.06063(14) 0.6248(3) 0.46480(11) 0.0329(7) Uani 1 1 d .
C5 C 0.16195(13) 0.1762(3) 1.02909(10) 0.0241(6) Uani 1 1 d .
C6 C 0.19064(12) 0.2456(2) 0.98341(10) 0.0218(6) Uani 1 1 d .
H6A H 0.2320 0.2511 0.9905 0.026 Uiso 1 1 calc R
H6B H 0.1855 0.1918 0.9516 0.026 Uiso 1 1 calc R
C7 C 0.17825(14) 0.4698(3) 1.01865(10) 0.0266(7) Uani 1 1 d .
H7A H 0.1667 0.5593 1.0096 0.040 Uiso 1 1 calc R
H7B H 0.2187 0.4690 1.0280 0.040 Uiso 1 1 calc R
H7C H 0.1556 0.4388 1.0483 0.040 Uiso 1 1 calc R
C8 C 0.10716(12) 0.3809(3) 0.95776(11) 0.0278(7) Uani 1 1 d .
H8A H 0.0843 0.3510 0.9875 0.042 Uiso 1 1 calc R
H8B H 0.1014 0.3215 0.9281 0.042 Uiso 1 1 calc R
H8C H 0.0954 0.4697 0.9479 0.042 Uiso 1 1 calc R
C9 C 0.20234(14) 0.4338(3) 0.92713(10) 0.0285(7) Uani 1 1 d .
H9A H 0.1900 0.5234 0.9193 0.043 Uiso 1 1 calc R
H9B H 0.1960 0.3780 0.8965 0.043 Uiso 1 1 calc R
H9C H 0.2430 0.4339 0.9360 0.043 Uiso 1 1 calc R
C10 C 0.08915(12) -0.0342(2) 0.28181(10) 0.0227(6) Uani 1 1 d .
C11 C 0.06357(12) 0.0108(2) 0.23044(10) 0.0204(6) Uani 1 1 d .
H11A H 0.0773 -0.0481 0.2024 0.025 Uiso 1 1 calc R
H11B H 0.0217 0.0007 0.2325 0.025 Uiso 1 1 calc R
C12 C 0.05312(13) 0.2446(2) 0.25471(10) 0.0237(6) Uani 1 1 d .
H12A H 0.0121 0.2297 0.2588 0.036 Uiso 1 1 calc R
H12B H 0.0597 0.3345 0.2427 0.036 Uiso 1 1 calc R
H12C H 0.0722 0.2313 0.2883 0.036 Uiso 1 1 calc R
C13 C 0.04781(13) 0.1727(3) 0.16346(10) 0.0248(6) Uani 1 1 d .
H13A H 0.0630 0.1115 0.1374 0.037 Uiso 1 1 calc R
H13B H 0.0549 0.2629 0.1520 0.037 Uiso 1 1 calc R
H13C H 0.0067 0.1588 0.1673 0.037 Uiso 1 1 calc R
C14 C 0.13932(13) 0.1723(3) 0.20872(11) 0.0272(7) Uani 1 1 d .
H14A H 0.1583 0.1619 0.2426 0.041 Uiso 1 1 calc R
H14B H 0.1458 0.2613 0.1956 0.041 Uiso 1 1 calc R
H14C H 0.1548 0.1086 0.1838 0.041 Uiso 1 1 calc R
F1 F 0.00653(9) 0.47155(18) 0.10487(8) 0.0563(6) Uani 1 1 d .
F2 F 0.05690(9) 0.60826(19) 0.06071(7) 0.0492(5) Uani 1 1 d .
F3 F -0.00518(8) 0.67897(18) 0.11571(8) 0.0499(5) Uani 1 1 d .
F4 F 0.26148(8) 0.85144(18) 0.15508(8) 0.0477(5) Uani 1 1 d .
F5 F 0.23091(8) 0.67397(16) 0.19154(7) 0.0389(5) Uani 1 1 d .
F6 F 0.20066(8) 0.86270(17) 0.21801(6) 0.0415(5) Uani 1 1 d .
F7 F 0.17792(8) 0.46817(17) 0.26194(6) 0.0390(5) Uani 1 1 d .
F8 F 0.23715(9) 0.4841(2) 0.32530(7) 0.0564(6) Uani 1 1 d .
F9 F 0.18642(11) 0.65046(17) 0.30406(7) 0.0602(7) Uani 1 1 d .
F10 F 0.03113(9) 0.7293(2) 0.47767(8) 0.0583(6) Uani 1 1 d .
F11 F 0.07528(9) 0.5630(2) 0.50773(7) 0.0552(6) Uani 1 1 d .
F12 F 0.02661(9) 0.5478(2) 0.43710(7) 0.0545(6) Uani 1 1 d .
N1 N 0.10791(10) 0.7304(2) 0.15985(8) 0.0211(5) Uani 1 1 d .
N2 N 0.14778(10) 0.5368(2) 0.40668(8) 0.0228(5) Uani 1 1 d .
N3 N 0.16861(10) 0.3815(2) 0.97265(8) 0.0198(5) Uani 1 1 d .
N4 N 0.07672(10) 0.14956(19) 0.21514(8) 0.0199(5) Uani 1 1 d .
O1 O 0.12751(8) 0.48718(17) 0.14244(7) 0.0233(4) Uani 1 1 d .
O2 O 0.05421(9) 0.55872(17) 0.20489(7) 0.0288(5) Uani 1 1 d .
O3 O 0.18125(9) 0.71168(18) 0.08576(7) 0.0321(5) Uani 1 1 d .
O4 O 0.14721(8) 0.92414(16) 0.11853(7) 0.0242(4) Uani 1 1 d .
O5 O 0.07876(9) 0.5101(2) 0.33003(7) 0.0334(5) Uani 1 1 d .
O6 O 0.14042(10) 0.33033(18) 0.35905(7) 0.0364(5) Uani 1 1 d .
O7 O 0.09966(11) 0.75617(18) 0.38690(7) 0.0404(6) Uani 1 1 d .
O8 O 0.16213(9) 0.72679(19) 0.46267(7) 0.0360(5) Uani 1 1 d .
O9 O 0.18801(9) 0.06205(17) 1.03563(8) 0.0303(5) Uani 1 1 d .
H9 H 0.1739 0.0231 1.0615 0.045 Uiso 1 1 calc R
O10 O 0.12297(9) 0.21536(18) 1.05436(8) 0.0333(5) Uani 1 1 d .
O11 O 0.07311(9) -0.15692(17) 0.28977(7) 0.0292(5) Uani 1 1 d .
H11 H 0.0883 -0.1852 0.3173 0.044 Uiso 1 1 calc R
O12 O 0.11863(9) 0.02926(18) 0.31065(8) 0.0333(5) Uani 1 1 d .
S1 S 0.08697(3) 0.58297(6) 0.15880(2) 0.02002(17) Uani 1 1 d .
S2 S 0.15913(3) 0.78721(6) 0.12772(2) 0.01948(17) Uani 1 1 d .
S3 S 0.13031(3) 0.46727(6) 0.35349(2) 0.02103(18) Uani 1 1 d .
S4 S 0.12311(3) 0.67129(6) 0.42608(2) 0.02363(19) Uani 1 1 d .

loop_
_atom_site_aniso_label
_atom_site_aniso_U_11
_atom_site_aniso_U_22
_atom_site_aniso_U_33
_atom_site_aniso_U_23
_atom_site_aniso_U_13
_atom_site_aniso_U_12
C1 0.028(2) 0.0293(17) 0.0437(18) 0.0032(12) -0.0114(14) -0.0049(14)
C2 0.0162(19) 0.0276(16) 0.0456(18) 0.0081(12) -0.0025(13) -0.0029(13)
C3 0.029(2) 0.0433(19) 0.0226(14) -0.0062(12) 0.0036(13) -0.0014(14)
C4 0.031(2) 0.0446(18) 0.0236(14) -0.0057(12) -0.0014(13) 0.0078(15)
C5 0.024(2) 0.0237(15) 0.0249(14) 0.0003(10) 0.0008(13) -0.0038(12)
C6 0.0194(18) 0.0188(13) 0.0273(14) 0.0018(10) 0.0017(12) 0.0039(11)
C7 0.029(2) 0.0224(14) 0.0281(14) -0.0031(10) -0.0017(13) -0.0062(12)
C8 0.0184(19) 0.0315(16) 0.0335(16) -0.0011(12) -0.0064(13) 0.0038(13)
C9 0.032(2) 0.0248(15) 0.0287(15) 0.0072(11) 0.0081(13) 0.0001(13)
C10 0.0194(18) 0.0192(15) 0.0294(15) -0.0010(10) 0.0022(12) 0.0035(12)
C11 0.0167(17) 0.0193(14) 0.0253(13) -0.0011(10) 0.0000(11) -0.0021(11)
C12 0.0252(19) 0.0172(13) 0.0288(14) -0.0024(10) 0.0018(12) 0.0033(12)
C13 0.0253(19) 0.0263(15) 0.0226(14) 0.0047(10) -0.0016(12) -0.0005(12)
C14 0.0162(19) 0.0234(15) 0.0419(17) 0.0012(11) 0.0036(13) -0.0054(12)
F1 0.0466(15) 0.0400(11) 0.0823(15) 0.0033(9) -0.0329(11) -0.0157(10)
F2 0.0505(14) 0.0639(13) 0.0332(10) 0.0059(8) -0.0176(9) 0.0009(10)
F3 0.0243(13) 0.0484(11) 0.0771(14) 0.0007(9) -0.0197(10) 0.0095(9)
F4 0.0198(12) 0.0563(12) 0.0670(13) 0.0220(9) -0.0053(9) -0.0132(9)
F5 0.0241(12) 0.0383(10) 0.0544(11) 0.0185(8) -0.0053(8) 0.0054(8)
F6 0.0445(13) 0.0459(10) 0.0342(9) -0.0054(7) -0.0156(8) -0.0040(9)
F7 0.0412(13) 0.0560(11) 0.0197(8) -0.0094(7) 0.0029(8) -0.0020(9)
F8 0.0255(13) 0.1060(17) 0.0376(11) -0.0224(10) 0.0016(9) -0.0009(11)
F9 0.0965(19) 0.0384(12) 0.0456(11) -0.0002(8) 0.0339(12) -0.0219(11)
F10 0.0517(15) 0.0717(14) 0.0515(12) -0.0165(10) 0.0125(10) 0.0272(11)
F11 0.0418(15) 0.0891(15) 0.0346(10) 0.0264(10) 0.0100(9) 0.0042(11)
F12 0.0307(13) 0.0856(15) 0.0473(11) -0.0210(10) 0.0073(9) -0.0195(11)
N1 0.0167(14) 0.0203(12) 0.0262(11) -0.0014(8) 0.0037(9) -0.0004(10)
N2 0.0256(16) 0.0240(12) 0.0187(11) -0.0005(8) -0.0016(10) -0.0005(10)
N3 0.0179(15) 0.0201(11) 0.0214(11) 0.0003(8) 0.0026(9) 0.0013(9)
N4 0.0172(15) 0.0168(11) 0.0259(11) 0.0009(8) 0.0015(9) -0.0013(9)
O1 0.0207(12) 0.0206(10) 0.0284(10) 0.0008(7) -0.0003(8) 0.0037(8)
O2 0.0231(13) 0.0270(10) 0.0364(11) 0.0062(8) 0.0097(9) -0.0008(8)
O3 0.0386(15) 0.0281(11) 0.0295(10) -0.0022(8) 0.0138(9) -0.0043(9)
O4 0.0254(13) 0.0185(10) 0.0287(10) 0.0045(7) -0.0015(8) 0.0007(8)
O5 0.0268(14) 0.0457(12) 0.0276(10) -0.0096(8) -0.0073(9) 0.0088(10)
O6 0.0605(17) 0.0207(11) 0.0281(10) -0.0020(8) -0.0034(10) 0.0004(10)
O7 0.0680(18) 0.0261(11) 0.0270(10) 0.0036(8) 0.0012(11) 0.0163(11)
O8 0.0395(15) 0.0356(12) 0.0329(11) -0.0128(8) -0.0012(10) -0.0090(10)
O9 0.0271(14) 0.0258(11) 0.0379(11) 0.0119(8) 0.0080(9) 0.0026(9)
O10 0.0358(15) 0.0267(11) 0.0375(11) 0.0039(8) 0.0179(10) 0.0035(9)
O11 0.0342(14) 0.0223(11) 0.0310(11) 0.0069(7) -0.0090(9) -0.0058(9)
O12 0.0397(15) 0.0245(11) 0.0358(11) 0.0023(8) -0.0165(10) -0.0054(9)
S1 0.0166(4) 0.0190(3) 0.0244(3) 0.0024(2) -0.0003(3) 0.0002(3)
S2 0.0193(4) 0.0190(3) 0.0202(3) 0.0013(2) 0.0009(3) -0.0007(3)
S3 0.0242(5) 0.0211(4) 0.0179(3) -0.0018(2) -0.0022(3) 0.0005(3)
S4 0.0313(5) 0.0200(4) 0.0196(3) -0.0016(2) 0.0004(3) 0.0000(3)

loop_
_atom_type_symbol
_atom_type_description
_atom_type_scat_dispersion_real
_atom_type_scat_dispersion_imag
_atom_type_scat_source
C C 0.0181 0.0091 'International Tables Vol C Tables 4.2.6.8 and 6.1.1.4'
N N 0.0311 0.0180 'International Tables Vol C Tables 4.2.6.8 and 6.1.1.4'
O O 0.0492 0.0322 'International Tables Vol C Tables 4.2.6.8 and 6.1.1.4'
F F 0.0727 0.0534 'International Tables Vol C Tables 4.2.6.8 and 6.1.1.4'
S S 0.3331 0.5567 'International Tables Vol C Tables 4.2.6.8 and 6.1.1.4'
H H 0.0000 0.0000 'International Tables Vol C Tables 4.2.6.8 and 6.1.1.4'

loop_
_geom_angle_atom_site_label_1
_geom_angle_atom_site_label_2
_geom_angle_atom_site_label_3
_geom_angle
F2 C1 F3 108.5(2)
F2 C1 F1 107.9(2)
F3 C1 F1 107.9(3)
F2 C1 S1 111.6(2)
F3 C1 S1 111.2(2)
F1 C1 S1 109.6(2)
F4 C2 F5 108.6(2)
F4 C2 F6 108.2(2)
F5 C2 F6 108.2(2)
F4 C2 S2 109.4(2)
F5 C2 S2 110.9(2)
F6 C2 S2 111.4(2)
F9 C3 F8 108.5(3)
F9 C3 F7 109.4(2)
F8 C3 F7 107.7(2)
F9 C3 S3 111.0(2)
F8 C3 S3 110.8(2)
F7 C3 S3 109.3(2)
F10 C4 F11 108.5(2)
F10 C4 F12 107.3(3)
F11 C4 F12 108.7(3)
F10 C4 S4 110.4(2)
F11 C4 S4 111.5(2)
F12 C4 S4 110.26(19)
O10 C5 O9 125.5(2)
O10 C5 C6 126.9(2)
O9 C5 C6 107.5(2)
N3 C6 C5 114.6(2)
N3 C6 H6A 108.6
C5 C6 H6A 108.6
N3 C6 H6B 108.6
C5 C6 H6B 108.6
H6A C6 H6B 107.6
N3 C7 H7A 109.5
N3 C7 H7B 109.5
H7A C7 H7B 109.5
N3 C7 H7C 109.5
H7A C7 H7C 109.5
H7B C7 H7C 109.5
N3 C8 H8A 109.5
N3 C8 H8B 109.5
H8A C8 H8B 109.5
N3 C8 H8C 109.5
H8A C8 H8C 109.5
H8B C8 H8C 109.5
N3 C9 H9A 109.5
N3 C9 H9B 109.5
H9A C9 H9B 109.5
N3 C9 H9C 109.5
H9A C9 H9C 109.5
H9B C9 H9C 109.5
O12 C10 O11 125.4(2)
O12 C10 C11 126.7(2)
O11 C10 C11 107.9(2)
N4 C11 C10 115.5(2)
N4 C11 H11A 108.4
C10 C11 H11A 108.4
N4 C11 H11B 108.4
C10 C11 H11B 108.4
H11A C11 H11B 107.5
N4 C12 H12A 109.5
N4 C12 H12B 109.5
H12A C12 H12B 109.5
N4 C12 H12C 109.5
H12A C12 H12C 109.5
H12B C12 H12C 109.5
N4 C13 H13A 109.5
N4 C13 H13B 109.5
H13A C13 H13B 109.5
N4 C13 H13C 109.5
H13A C13 H13C 109.5
H13B C13 H13C 109.5
N4 C14 H14A 109.5
N4 C14 H14B 109.5
H14A C14 H14B 109.5
N4 C14 H14C 109.5
H14A C14 H14C 109.5
H14B C14 H14C 109.5
S2 N1 S1 125.50(14)
S4 N2 S3 124.47(15)
C8 N3 C7 110.4(2)
C8 N3 C6 112.0(2)
C7 N3 C6 111.0(2)
C8 N3 C9 108.2(2)
C7 N3 C9 108.4(2)
C6 N3 C9 106.7(2)
C14 N4 C11 112.1(2)
C14 N4 C13 108.8(2)
C11 N4 C13 106.52(19)
C14 N4 C12 109.6(2)
C11 N4 C12 110.84(19)
C13 N4 C12 108.9(2)
C5 O9 H9 109.5
C10 O11 H11 109.5
O1 S1 O2 118.83(11)
O1 S1 N1 116.67(12)
O2 S1 N1 108.51(11)
O1 S1 C1 105.02(13)
O2 S1 C1 103.51(14)
N1 S1 C1 101.89(12)
O3 S2 O4 118.21(11)
O3 S2 N1 118.46(12)
O4 S2 N1 107.13(12)
O3 S2 C2 105.31(14)
O4 S2 C2 102.46(12)
N1 S2 C2 102.84(13)
O5 S3 O6 119.11(13)
O5 S3 N2 116.41(12)
O6 S3 N2 108.00(11)
O5 S3 C3 104.65(14)
O6 S3 C3 103.95(14)
N2 S3 C3 102.48(13)
O8 S4 O7 117.73(13)
O8 S4 N2 108.53(13)
O7 S4 N2 116.61(11)
O8 S4 C4 105.15(13)
O7 S4 C4 103.13(14)
N2 S4 C4 103.89(13)

loop_
_geom_bond_atom_site_label_1
_geom_bond_atom_site_label_2
_geom_bond_distance
C1 F2 1.323(4)
C1 F3 1.327(4)
C1 F1 1.335(3)
C1 S1 1.827(3)
C2 F4 1.326(3)
C2 F5 1.333(3)
C2 F6 1.335(3)
C2 S2 1.824(3)
C3 F9 1.317(3)
C3 F8 1.324(4)
C3 F7 1.329(3)
C3 S3 1.833(3)
C4 F10 1.313(3)
C4 F11 1.313(3)
C4 F12 1.326(3)
C4 S4 1.832(3)
C5 O10 1.190(3)
C5 O9 1.326(3)
C5 C6 1.524(4)
C6 N3 1.505(3)
C6 H6A 0.9900
C6 H6B 0.9900
C7 N3 1.500(3)
C7 H7A 0.9800
C7 H7B 0.9800
C7 H7C 0.9800
C8 N3 1.492(4)
C8 H8A 0.9800
C8 H8B 0.9800
C8 H8C 0.9800
C9 N3 1.506(3)
C9 H9A 0.9800
C9 H9B 0.9800
C9 H9C 0.9800
C10 O12 1.201(3)
C10 O11 1.323(3)
C10 C11 1.517(4)
C11 N4 1.501(3)
C11 H11A 0.9900
C11 H11B 0.9900
C12 N4 1.507(3)
C12 H12A 0.9800
C12 H12B 0.9800
C12 H12C 0.9800
C13 N4 1.505(3)
C13 H13A 0.9800
C13 H13B 0.9800
C13 H13C 0.9800
C14 N4 1.497(4)
C14 H14A 0.9800
C14 H14B 0.9800
C14 H14C 0.9800
N1 S2 1.568(2)
N1 S1 1.583(2)
N2 S4 1.570(2)
N2 S3 1.589(2)
O1 S1 1.4269(19)
O2 S1 1.4296(19)
O3 S2 1.4201(19)
O4 S2 1.4441(18)
O5 S3 1.420(2)
O6 S3 1.424(2)
O7 S4 1.435(2)
O8 S4 1.427(2)
O9 H9 0.8400
O11 H11 0.8400
